data_4003487
loop_
_publ_author_name
'Zhang, Jiliang'
'Lee, Jey-Jau'
'Yang, Tonghan'
'He, Wei'
'Kang, Yong-Mook'
'Bobev, Svilen'

_publ_section_title
;
 Tunable Magnetic Exchange between Rare-Earth Metal 5d and Iron 3d States:
 A Case Study of the Multiple Magnetic Transitions in Gd6FeBi2 and the
 Solid Solutions Dy6--xGdxFeBi2 (1 &#x2264; x &#x2264; 5) with Curie
 Temperatures in the Range 120--350 K
;
_journal_name_full 'Chemistry of Materials'
_journal_paper_doi 10.1021/acs.chemmater.0c00060
_journal_year 2020
_chemical_formula_sum 'Bi2 Fe Gd6'
_chemical_formula_weight 1417.31
_space_group_IT_number 189
_space_group_name_Hall 'P -6 -2'
_space_group_name_H-M_alt 'P -6 2 m'
_symmetry_cell_setting hexagonal
_symmetry_space_group_name_H-M 'P -6 2 m'
_atom_sites_solution_primary direct
_atom_sites_solution_secondary difmap
_audit_creation_method SHELXL-97
_cell_angle_alpha 90.00
_cell_angle_beta 90.00
_cell_angle_gamma 120.00
_cell_formula_units_Z 1
_cell_length_a 8.3512(10)
_cell_length_b 8.3512(10)
_cell_length_c 4.2356(10)
_cell_measurement_reflns_used 283
_cell_measurement_temperature 170(2)
_cell_measurement_theta_max 30.27
_cell_measurement_theta_min 4.81
_cell_volume 255.83(7)
_computing_cell_refinement 'Bruker SMART'
_computing_data_collection 'Bruker SMART'
_computing_data_reduction 'Bruker SAINT'
_computing_molecular_graphics 'Bruker SHELXTL'
_computing_publication_material 'Bruker SHELXTL'
_computing_structure_refinement 'SHELXL-97 (Sheldrick, 1997)'
_computing_structure_solution 'SHELXS-97 (Sheldrick, 1990)'
_diffrn_ambient_temperature 170(2)
_diffrn_measured_fraction_theta_full 0.989
_diffrn_measured_fraction_theta_max 0.989
_diffrn_measurement_device_type 'CCD area detector'
_diffrn_measurement_method 'phi and omega scans'
_diffrn_radiation_monochromator graphite
_diffrn_radiation_source 'fine-focus sealed tube'
_diffrn_radiation_type MoK\a
_diffrn_radiation_wavelength 0.71073
_diffrn_reflns_av_R_equivalents 0.0832
_diffrn_reflns_av_sigmaI/netI 0.0562
_diffrn_reflns_limit_h_max 11
_diffrn_reflns_limit_h_min -8
_diffrn_reflns_limit_k_max 10
_diffrn_reflns_limit_k_min -11
_diffrn_reflns_limit_l_max 4
_diffrn_reflns_limit_l_min -5
_diffrn_reflns_number 1902
_diffrn_reflns_theta_full 29.57
_diffrn_reflns_theta_max 29.57
_diffrn_reflns_theta_min 2.82
_exptl_absorpt_coefficient_mu 73.836
_exptl_absorpt_correction_T_max 0.3667
_exptl_absorpt_correction_T_min 0.2080
_exptl_absorpt_correction_type multi-scan
_exptl_absorpt_process_details SADABS
_exptl_crystal_colour silver
_exptl_crystal_density_diffrn 9.200
_exptl_crystal_density_method 'not measured'
_exptl_crystal_description irregular
_exptl_crystal_F_000 576
_exptl_crystal_size_max 0.03
_exptl_crystal_size_mid 0.02
_exptl_crystal_size_min 0.02
_refine_diff_density_max 1.837
_refine_diff_density_min -2.059
_refine_diff_density_rms 0.445
_refine_ls_abs_structure_details 'Flack H D (1983), Acta Cryst. A39, 876-881'
_refine_ls_abs_structure_Flack 0.02(3)
_refine_ls_extinction_method none
_refine_ls_goodness_of_fit_ref 1.039
_refine_ls_matrix_type full
_refine_ls_number_parameters 14
_refine_ls_number_reflns 294
_refine_ls_number_restraints 0
_refine_ls_restrained_S_all 1.039
_refine_ls_R_factor_all 0.0349
_refine_ls_R_factor_gt 0.0299
_refine_ls_shift/su_max 0.000
_refine_ls_shift/su_mean 0.000
_refine_ls_structure_factor_coef Fsqd
_refine_ls_weighting_details 'calc w=1/[\s^2^(Fo^2^)+(0.0150P)^2^+0.0000P] where P=(Fo^2^+2Fc^2^)/3'
_refine_ls_weighting_scheme calc
_refine_ls_wR_factor_gt 0.0522
_refine_ls_wR_factor_ref 0.0542
_reflns_number_gt 268
_reflns_number_total 294
_reflns_threshold_expression >2sigma(I)
_cod_data_source_file cm0c00060_si_001.cif
_cod_data_source_block 170K
_cod_depositor_comments
;
The following automatic conversions were performed:

data item '_symmetry_cell_setting' value 'Hexagonal' was changed to
'hexagonal' in accordance with the
/home/data/users/saulius/crontab/automatic-downloads/rss-feeds/ACS/lib/dictionaries/cif_core.dic
dictionary named 'cif_core.dic' version 2.4.2 last updated on
2011-04-26.

Automatic conversion script
Id: cif_fix_values 7556 2019-12-06 15:28:31Z antanas 
;
_cod_original_sg_symbol_H-M P-62m
_cod_database_code 4003487

loop_
_symmetry_equiv_pos_as_xyz
'x, y, z'
'-y, x-y, z'
'-x+y, -x, z'
'x, y, -z'
'-y, x-y, -z'
'-x+y, -x, -z'
'y, x, -z'
'x-y, -y, -z'
'-x, -x+y, -z'
'y, x, z'
'x-y, -y, z'
'-x, -x+y, z'

loop_
_atom_site_label
_atom_site_type_symbol
_atom_site_fract_x
_atom_site_fract_y
_atom_site_fract_z
_atom_site_U_iso_or_equiv
_atom_site_adp_type
_atom_site_occupancy
_atom_site_symmetry_multiplicity
_atom_site_calc_flag
_atom_site_refinement_flags
_atom_site_disorder_assembly
_atom_site_disorder_group
Bi1 Bi 0.6667 0.3333 0.5000 0.0098(3) Uani 1 6 d S . .
Gd1 Gd 0.76214(16) 0.0000 0.5000 0.0106(3) Uani 1 4 d S . .
Gd2 Gd 0.4016(2) 0.0000 0.0000 0.0105(3) Uani 1 4 d S . .
Fe1 Fe 0.0000 0.0000 0.0000 0.0160(15) Uani 1 12 d S . .

loop_
_atom_site_aniso_label
_atom_site_aniso_U_11
_atom_site_aniso_U_22
_atom_site_aniso_U_33
_atom_site_aniso_U_23
_atom_site_aniso_U_13
_atom_site_aniso_U_12
Bi1 0.0088(4) 0.0088(4) 0.0117(7) 0.000 0.000 0.0044(2)
Gd1 0.0084(5) 0.0080(7) 0.0152(8) 0.000 0.000 0.0040(3)
Gd2 0.0114(5) 0.0101(7) 0.0098(7) 0.000 0.000 0.0050(3)
Fe1 0.018(2) 0.018(2) 0.011(4) 0.000 0.000 0.0091(11)

loop_
_atom_type_symbol
_atom_type_description
_atom_type_scat_dispersion_real
_atom_type_scat_dispersion_imag
_atom_type_scat_source
Fe Fe 0.3463 0.8444 'International Tables Vol C Tables 4.2.6.8 and 6.1.1.4'
Gd Gd -0.1653 3.9035 'International Tables Vol C Tables 4.2.6.8 and 6.1.1.4'
Bi Bi -4.1077 10.2566 'International Tables Vol C Tables 4.2.6.8 and 6.1.1.4'

loop_
_geom_angle_atom_site_label_1
_geom_angle_atom_site_label_2
_geom_angle_atom_site_label_3
_geom_angle
_geom_angle_site_symmetry_1
_geom_angle_site_symmetry_3
_geom_angle_publ_flag
Gd1 Bi1 Gd1 120.0 . 2_655 ?
Gd1 Bi1 Gd1 120.000(1) . 3_665 ?
Gd1 Bi1 Gd1 120.0 2_655 3_665 ?
Gd1 Bi1 Gd2 66.63(3) . 2_656 ?
Gd1 Bi1 Gd2 68.16(3) 2_655 2_656 ?
Gd1 Bi1 Gd2 140.244(9) 3_665 2_656 ?
Gd1 Bi1 Gd2 66.63(3) . 2_655 ?
Gd1 Bi1 Gd2 68.16(3) 2_655 2_655 ?
Gd1 Bi1 Gd2 140.244(9) 3_665 2_655 ?
Gd2 Bi1 Gd2 79.488(19) 2_656 2_655 ?
Gd1 Bi1 Gd2 68.16(3) . 1_556 ?
Gd1 Bi1 Gd2 140.244(9) 2_655 1_556 ?
Gd1 Bi1 Gd2 66.63(3) 3_665 1_556 ?
Gd2 Bi1 Gd2 83.502(14) 2_656 1_556 ?
Gd2 Bi1 Gd2 134.780(7) 2_655 1_556 ?
Gd1 Bi1 Gd2 68.16(3) . . ?
Gd1 Bi1 Gd2 140.244(9) 2_655 . ?
Gd1 Bi1 Gd2 66.63(3) 3_665 . ?
Gd2 Bi1 Gd2 134.781(7) 2_656 . ?
Gd2 Bi1 Gd2 83.502(14) 2_655 . ?
Gd2 Bi1 Gd2 79.488(19) 1_556 . ?
Gd1 Bi1 Gd2 140.244(9) . 3_666 ?
Gd1 Bi1 Gd2 66.63(3) 2_655 3_666 ?
Gd1 Bi1 Gd2 68.16(3) 3_665 3_666 ?
Gd2 Bi1 Gd2 83.502(14) 2_656 3_666 ?
Gd2 Bi1 Gd2 134.780(7) 2_655 3_666 ?
Gd2 Bi1 Gd2 83.502(14) 1_556 3_666 ?
Gd2 Bi1 Gd2 134.780(7) . 3_666 ?
Gd1 Bi1 Gd2 140.244(9) . 3_665 ?
Gd1 Bi1 Gd2 66.63(3) 2_655 3_665 ?
Gd1 Bi1 Gd2 68.16(3) 3_665 3_665 ?
Gd2 Bi1 Gd2 134.780(7) 2_656 3_665 ?
Gd2 Bi1 Gd2 83.502(14) 2_655 3_665 ?
Gd2 Bi1 Gd2 134.780(6) 1_556 3_665 ?
Gd2 Bi1 Gd2 83.502(14) . 3_665 ?
Gd2 Bi1 Gd2 79.488(19) 3_666 3_665 ?
Fe1 Gd1 Fe1 93.67(4) 1_656 1_655 ?
Fe1 Gd1 Bi1 117.381(4) 1_656 7_546 ?
Fe1 Gd1 Bi1 117.381(4) 1_655 7_546 ?
Fe1 Gd1 Bi1 117.381(4) 1_656 . ?
Fe1 Gd1 Bi1 117.381(4) 1_655 . ?
Bi1 Gd1 Bi1 95.52(4) 7_546 . ?
Fe1 Gd1 Gd1 53.668(16) 1_656 3_765 ?
Fe1 Gd1 Gd1 53.668(16) 1_655 3_765 ?
Bi1 Gd1 Gd1 162.241(18) 7_546 3_765 ?
Bi1 Gd1 Gd1 102.242(18) . 3_765 ?
Fe1 Gd1 Gd1 53.668(16) 1_656 2_645 ?
Fe1 Gd1 Gd1 53.668(16) 1_655 2_645 ?
Bi1 Gd1 Gd1 102.241(18) 7_546 2_645 ?
Bi1 Gd1 Gd1 162.242(18) . 2_645 ?
Gd1 Gd1 Gd1 60.0 3_765 2_645 ?
Fe1 Gd1 Gd2 60.87(2) 1_656 2_656 ?
Fe1 Gd1 Gd2 111.68(3) 1_655 2_656 ?
Bi1 Gd1 Gd2 130.82(3) 7_546 2_656 ?
Bi1 Gd1 Gd2 57.43(2) . 2_656 ?
Gd1 Gd1 Gd2 61.52(2) 3_765 2_656 ?
Gd1 Gd1 Gd2 109.16(3) 2_645 2_656 ?
Fe1 Gd1 Gd2 111.68(3) 1_656 3_655 ?
Fe1 Gd1 Gd2 60.87(2) 1_655 3_655 ?
Bi1 Gd1 Gd2 57.43(2) 7_546 3_655 ?
Bi1 Gd1 Gd2 130.82(3) . 3_655 ?
Gd1 Gd1 Gd2 109.16(3) 3_765 3_655 ?
Gd1 Gd1 Gd2 61.52(2) 2_645 3_655 ?
Gd2 Gd1 Gd2 170.16(5) 2_656 3_655 ?
Fe1 Gd1 Gd2 111.68(3) 1_656 2_655 ?
Fe1 Gd1 Gd2 60.87(2) 1_655 2_655 ?
Bi1 Gd1 Gd2 130.82(3) 7_546 2_655 ?
Bi1 Gd1 Gd2 57.43(2) . 2_655 ?
Gd1 Gd1 Gd2 61.52(2) 3_765 2_655 ?
Gd1 Gd1 Gd2 109.16(3) 2_645 2_655 ?
Gd2 Gd1 Gd2 71.88(3) 2_656 2_655 ?
Gd2 Gd1 Gd2 107.23(3) 3_655 2_655 ?
Fe1 Gd1 Gd2 60.87(2) 1_656 3_656 ?
Fe1 Gd1 Gd2 111.68(3) 1_655 3_656 ?
Bi1 Gd1 Gd2 57.43(2) 7_546 3_656 ?
Bi1 Gd1 Gd2 130.82(3) . 3_656 ?
Gd1 Gd1 Gd2 109.16(3) 3_765 3_656 ?
Gd1 Gd1 Gd2 61.52(2) 2_645 3_656 ?
Gd2 Gd1 Gd2 107.23(3) 2_656 3_656 ?
Gd2 Gd1 Gd2 71.88(3) 3_655 3_656 ?
Gd2 Gd1 Gd2 170.16(5) 2_655 3_656 ?
Fe1 Gd1 Gd2 98.04(2) 1_656 1_556 ?
Fe1 Gd1 Gd2 168.29(4) 1_655 1_556 ?
Bi1 Gd1 Gd2 56.64(2) 7_546 1_556 ?
Bi1 Gd1 Gd2 56.64(2) . 1_556 ?
Gd1 Gd1 Gd2 135.099(14) 3_765 1_556 ?
Gd1 Gd1 Gd2 135.099(15) 2_645 1_556 ?
Gd2 Gd1 Gd2 74.48(2) 2_656 1_556 ?
Gd2 Gd1 Gd2 114.07(3) 3_655 1_556 ?
Gd2 Gd1 Gd2 114.07(3) 2_655 1_556 ?
Gd2 Gd1 Gd2 74.48(2) 3_656 1_556 ?
Fe1 Gd1 Gd2 168.29(4) 1_656 . ?
Fe1 Gd1 Gd2 98.04(2) 1_655 . ?
Bi1 Gd1 Gd2 56.64(2) 7_546 . ?
Bi1 Gd1 Gd2 56.64(2) . . ?
Gd1 Gd1 Gd2 135.100(15) 3_765 . ?
Gd1 Gd1 Gd2 135.100(14) 2_645 . ?
Gd2 Gd1 Gd2 114.07(3) 2_656 . ?
Gd2 Gd1 Gd2 74.48(2) 3_655 . ?
Gd2 Gd1 Gd2 74.48(2) 2_655 . ?
Gd2 Gd1 Gd2 114.07(3) 3_656 . ?
Gd2 Gd1 Gd2 70.25(4) 1_556 . ?
Bi1 Gd2 Bi1 79.488(19) . 1_554 ?
Bi1 Gd2 Bi1 151.28(6) . 7_545 ?
Bi1 Gd2 Bi1 93.41(2) 1_554 7_545 ?
Bi1 Gd2 Bi1 93.41(2) . 7_546 ?
Bi1 Gd2 Bi1 151.28(6) 1_554 7_546 ?
Bi1 Gd2 Bi1 79.487(19) 7_545 7_546 ?
Bi1 Gd2 Fe1 104.36(3) . . ?
Bi1 Gd2 Fe1 104.36(3) 1_554 . ?
Bi1 Gd2 Fe1 104.36(3) 7_545 . ?
Bi1 Gd2 Fe1 104.36(3) 7_546 . ?
Bi1 Gd2 Gd1 152.20(5) . 2_544 ?
Bi1 Gd2 Gd1 97.70(2) 1_554 2_544 ?
Bi1 Gd2 Gd1 55.94(2) 7_545 2_544 ?
Bi1 Gd2 Gd1 100.99(2) 7_546 2_544 ?
Fe1 Gd2 Gd1 49.13(3) . 2_544 ?
Bi1 Gd2 Gd1 55.94(2) . 3_665 ?
Bi1 Gd2 Gd1 100.98(2) 1_554 3_665 ?
Bi1 Gd2 Gd1 152.20(5) 7_545 3_665 ?
Bi1 Gd2 Gd1 97.70(2) 7_546 3_665 ?
Fe1 Gd2 Gd1 49.13(3) . 3_665 ?
Gd1 Gd2 Gd1 98.26(5) 2_544 3_665 ?
Bi1 Gd2 Gd1 97.70(2) . 2_545 ?
Bi1 Gd2 Gd1 152.20(5) 1_554 2_545 ?
Bi1 Gd2 Gd1 100.99(2) 7_545 2_545 ?
Bi1 Gd2 Gd1 55.94(2) 7_546 2_545 ?
Fe1 Gd2 Gd1 49.13(3) . 2_545 ?
Gd1 Gd2 Gd1 71.88(3) 2_544 2_545 ?
Gd1 Gd2 Gd1 56.95(4) 3_665 2_545 ?
Bi1 Gd2 Gd1 100.99(2) . 3_664 ?
Bi1 Gd2 Gd1 55.94(2) 1_554 3_664 ?
Bi1 Gd2 Gd1 97.70(2) 7_545 3_664 ?
Bi1 Gd2 Gd1 152.20(5) 7_546 3_664 ?
Fe1 Gd2 Gd1 49.13(3) . 3_664 ?
Gd1 Gd2 Gd1 56.95(4) 2_544 3_664 ?
Gd1 Gd2 Gd1 71.88(3) 3_665 3_664 ?
Gd1 Gd2 Gd1 98.26(5) 2_545 3_664 ?
Bi1 Gd2 Gd1 55.201(18) . . ?
Bi1 Gd2 Gd1 99.50(4) 1_554 . ?
Bi1 Gd2 Gd1 99.50(4) 7_545 . ?
Bi1 Gd2 Gd1 55.200(18) 7_546 . ?
Fe1 Gd2 Gd1 144.88(2) . . ?
Gd1 Gd2 Gd1 150.80(2) 2_544 . ?
Gd1 Gd2 Gd1 101.39(2) 3_665 . ?
Gd1 Gd2 Gd1 101.39(2) 2_545 . ?
Gd1 Gd2 Gd1 150.80(2) 3_664 . ?
Bi1 Gd2 Gd1 99.50(4) . 1_554 ?
Bi1 Gd2 Gd1 55.201(18) 1_554 1_554 ?
Bi1 Gd2 Gd1 55.200(18) 7_545 1_554 ?
Bi1 Gd2 Gd1 99.50(4) 7_546 1_554 ?
Fe1 Gd2 Gd1 144.88(2) . 1_554 ?
Gd1 Gd2 Gd1 101.39(2) 2_544 1_554 ?
Gd1 Gd2 Gd1 150.80(2) 3_665 1_554 ?
Gd1 Gd2 Gd1 150.80(2) 2_545 1_554 ?
Gd1 Gd2 Gd1 101.39(2) 3_664 1_554 ?
Gd1 Gd2 Gd1 70.25(4) . 1_554 ?
Gd1 Fe1 Gd1 139.995(16) 3_665 2_544 ?
Gd1 Fe1 Gd1 139.995(16) 3_665 1_454 ?
Gd1 Fe1 Gd1 72.66(3) 2_544 1_454 ?
Gd1 Fe1 Gd1 93.67(4) 3_665 3_664 ?
Gd1 Fe1 Gd1 72.66(3) 2_544 3_664 ?
Gd1 Fe1 Gd1 72.66(3) 1_454 3_664 ?
Gd1 Fe1 Gd1 72.66(3) 3_665 1_455 ?
Gd1 Fe1 Gd1 139.995(16) 2_544 1_455 ?
Gd1 Fe1 Gd1 93.67(4) 1_454 1_455 ?
Gd1 Fe1 Gd1 139.995(16) 3_664 1_455 ?
Gd1 Fe1 Gd1 72.66(3) 3_665 2_545 ?
Gd1 Fe1 Gd1 93.67(4) 2_544 2_545 ?
Gd1 Fe1 Gd1 139.995(16) 1_454 2_545 ?
Gd1 Fe1 Gd1 139.995(16) 3_664 2_545 ?
Gd1 Fe1 Gd1 72.66(3) 1_455 2_545 ?
Gd1 Fe1 Gd2 69.998(8) 3_665 . ?
Gd1 Fe1 Gd2 69.998(8) 2_544 . ?
Gd1 Fe1 Gd2 133.17(2) 1_454 . ?
Gd1 Fe1 Gd2 69.998(8) 3_664 . ?
Gd1 Fe1 Gd2 133.17(2) 1_455 . ?
Gd1 Fe1 Gd2 69.998(8) 2_545 . ?
Gd1 Fe1 Gd2 133.17(2) 3_665 3 ?
Gd1 Fe1 Gd2 69.998(8) 2_544 3 ?
Gd1 Fe1 Gd2 69.998(8) 1_454 3 ?
Gd1 Fe1 Gd2 133.17(2) 3_664 3 ?
Gd1 Fe1 Gd2 69.998(8) 1_455 3 ?
Gd1 Fe1 Gd2 69.998(8) 2_545 3 ?
Gd2 Fe1 Gd2 120.0 . 3 ?
Gd1 Fe1 Gd2 69.998(8) 3_665 2 ?
Gd1 Fe1 Gd2 133.17(2) 2_544 2 ?
Gd1 Fe1 Gd2 69.998(8) 1_454 2 ?
Gd1 Fe1 Gd2 69.998(8) 3_664 2 ?
Gd1 Fe1 Gd2 69.998(8) 1_455 2 ?
Gd1 Fe1 Gd2 133.17(2) 2_545 2 ?
Gd2 Fe1 Gd2 120.0 . 2 ?
Gd2 Fe1 Gd2 120.0 3 2 ?

loop_
_geom_bond_atom_site_label_1
_geom_bond_atom_site_label_2
_geom_bond_distance
_geom_bond_site_symmetry_2
_geom_bond_publ_flag
Bi1 Gd1 3.2564(10) . ?
Bi1 Gd1 3.2564(10) 2_655 ?
Bi1 Gd1 3.2564(10) 3_665 ?
Bi1 Gd2 3.3124(6) 2_656 ?
Bi1 Gd2 3.3124(6) 2_655 ?
Bi1 Gd2 3.3124(6) 1_556 ?
Bi1 Gd2 3.3124(6) . ?
Bi1 Gd2 3.3124(6) 3_666 ?
Bi1 Gd2 3.3124(6) 3_665 ?
Gd1 Fe1 2.9036(10) 1_656 ?
Gd1 Fe1 2.9036(10) 1_655 ?
Gd1 Bi1 3.2564(10) 7_546 ?
Gd1 Gd1 3.441(2) 3_765 ?
Gd1 Gd1 3.441(2) 2_645 ?
Gd1 Gd2 3.6081(12) 2_656 ?
Gd1 Gd2 3.6081(12) 3_655 ?
Gd1 Gd2 3.6081(12) 2_655 ?
Gd1 Gd2 3.6081(12) 3_656 ?
Gd1 Gd2 3.6809(18) 1_556 ?
Gd1 Gd2 3.6809(18) . ?
Gd2 Bi1 3.3124(6) 1_554 ?
Gd2 Bi1 3.3124(6) 7_545 ?
Gd2 Bi1 3.3124(6) 7_546 ?
Gd2 Fe1 3.3541(17) . ?
Gd2 Gd1 3.6081(12) 2_544 ?
Gd2 Gd1 3.6081(12) 3_665 ?
Gd2 Gd1 3.6081(12) 2_545 ?
Gd2 Gd1 3.6081(12) 3_664 ?
Gd2 Gd1 3.6810(18) 1_554 ?
Fe1 Gd1 2.9036(10) 3_665 ?
Fe1 Gd1 2.9036(10) 2_544 ?
Fe1 Gd1 2.9036(10) 1_454 ?
Fe1 Gd1 2.9036(10) 3_664 ?
Fe1 Gd1 2.9036(10) 1_455 ?
Fe1 Gd1 2.9036(10) 2_545 ?
Fe1 Gd2 3.3541(17) 3 ?
Fe1 Gd2 3.3541(17) 2 ?
